data_4073598
loop_
_publ_author_name
'Iglesias, Manuel'
'Beetstra, Dirk J.'
'Stasch, Andreas'
'Horton, Peter N.'
'Hursthouse, Michael B.'
'Coles, Simon J.'
'Cavell, Kingsley J.'
'Dervisi, Athanasia'
'Fallis, Ian A.'

_publ_section_title
;
 First Examples of Diazepanylidene Carbenes and Their
 Late-Transition-Metal Complexes
;
_journal_issue 19
_journal_name_full Organometallics
_journal_page_first 4800
_journal_paper_doi 10.1021/om7004904
_journal_volume 26
_journal_year 2007
_chemical_formula_sum 'C25 H42 Cl Ir N2'
_chemical_formula_weight 598.26
_chemical_name_systematic
;
 ?
;
_space_group_IT_number 14
_symmetry_cell_setting monoclinic
_symmetry_space_group_name_Hall '-P 2ybc'
_symmetry_space_group_name_H-M 'P 1 21/c 1'
_atom_sites_solution_hydrogens geom
_atom_sites_solution_primary direct
_atom_sites_solution_secondary difmap
_audit_creation_method SHELXL-97
_cell_angle_alpha 90.00
_cell_angle_beta 102.660(1)
_cell_angle_gamma 90.00
_cell_formula_units_Z 4
_cell_length_a 13.0652(2)
_cell_length_b 11.0159(2)
_cell_length_c 16.9846(3)
_cell_measurement_reflns_used 5656
_cell_measurement_temperature 120(2)
_cell_measurement_theta_max 27.48
_cell_measurement_theta_min 1.0
_cell_volume 2385.08(7)
_computing_cell_refinement 'DENZO, COLLECT'
_computing_data_reduction 'DENZO, COLLECT'
_computing_molecular_graphics 'PLATON (Spek, 1990)'
_computing_structure_refinement 'SHELXL-97 (Sheldrick, 1997)'
_computing_structure_solution 'SHELXS-97 (Sheldrick, 1997)'
_diffrn_ambient_temperature 120(2)
_diffrn_detector_area_resol_mean 9.091
_diffrn_measured_fraction_theta_full 0.996
_diffrn_measured_fraction_theta_max 0.996
_diffrn_measurement_device_type 'Bruker-Nonius KappaCCD Area Detector'
_diffrn_measurement_method '\f and \w scans'
_diffrn_radiation_monochromator graphite
_diffrn_radiation_source 'Bruker-Nonius FR591 rotating anode'
_diffrn_radiation_type MoK\a
_diffrn_radiation_wavelength 0.71073
_diffrn_reflns_av_R_equivalents 0.0290
_diffrn_reflns_av_sigmaI/netI 0.0240
_diffrn_reflns_limit_h_max 16
_diffrn_reflns_limit_h_min -16
_diffrn_reflns_limit_k_max 14
_diffrn_reflns_limit_k_min -14
_diffrn_reflns_limit_l_max 21
_diffrn_reflns_limit_l_min -22
_diffrn_reflns_number 29089
_diffrn_reflns_theta_full 27.50
_diffrn_reflns_theta_max 27.50
_diffrn_reflns_theta_min 3.08
_diffrn_standards_decay_% negligible
_diffrn_standards_number none
_exptl_absorpt_coefficient_mu 5.724
_exptl_absorpt_correction_T_max 0.6574
_exptl_absorpt_correction_T_min 0.1972
_exptl_absorpt_correction_type multi-scan
_exptl_absorpt_process_details 'SADABS V2.10 (Sheldrick, G.M., 2003)'
_exptl_crystal_colour yellow
_exptl_crystal_density_diffrn 1.666
_exptl_crystal_density_method 'not measured'
_exptl_crystal_description rhombus
_exptl_crystal_F_000 1200
_exptl_crystal_size_max 0.42
_exptl_crystal_size_mid 0.12
_exptl_crystal_size_min 0.08
_refine_diff_density_max 0.859
_refine_diff_density_min -1.225
_refine_diff_density_rms 0.118
_refine_ls_extinction_method none
_refine_ls_goodness_of_fit_ref 1.068
_refine_ls_hydrogen_treatment constr
_refine_ls_matrix_type full
_refine_ls_number_parameters 262
_refine_ls_number_reflns 5459
_refine_ls_number_restraints 0
_refine_ls_restrained_S_all 1.068
_refine_ls_R_factor_all 0.0258
_refine_ls_R_factor_gt 0.0216
_refine_ls_shift/su_max 0.004
_refine_ls_shift/su_mean 0.000
_refine_ls_structure_factor_coef Fsqd
_refine_ls_weighting_details 'calc w=1/[\s^2^(Fo^2^)+(0.0260P)^2^+2.7647P] where P=(Fo^2^+2Fc^2^)/3'
_refine_ls_weighting_scheme calc
_refine_ls_wR_factor_gt 0.0500
_refine_ls_wR_factor_ref 0.0516
_reflns_number_gt 4950
_reflns_number_total 5459
_reflns_threshold_expression >2sigma(I)
_cod_data_source_file om7004904-file002.cif
_cod_data_source_block Ir(COD)(3)Cl
_cod_depositor_comments
;
The following automatic conversions were performed:

'_symmetry_cell_setting' value 'Monoclinic' changed to 'monoclinic'
according to /home/saulius/struct/CIF-dictionaries/cif_core.dic
dictionary named 'cif_core.dic' version 2.4.1 from 2010-06-29.

Automatic conversion script
Id: cif_fix_values 1715 2011-07-08 13:25:40Z adriana 
;
_cod_original_cell_volume 2385.1(1)
_cod_original_sg_symbol_H-M P2(1)/c
_cod_database_code 4073598

loop_
_symmetry_equiv_pos_as_xyz
'x, y, z'
'-x, y+1/2, -z+1/2'
'-x, -y, -z'
'x, -y-1/2, z-1/2'

loop_
_atom_site_label
_atom_site_type_symbol
_atom_site_fract_x
_atom_site_fract_y
_atom_site_fract_z
_atom_site_U_iso_or_equiv
_atom_site_adp_type
_atom_site_occupancy
_atom_site_symmetry_multiplicity
_atom_site_calc_flag
_atom_site_refinement_flags
C1 C 0.78873(19) 0.1197(2) 0.03358(15) 0.0104(5) Uani 1 1 d .
C2 C 0.7668(2) -0.0738(2) -0.03806(16) 0.0126(5) Uani 1 1 d .
H2 H 0.7126 -0.0233 -0.0742 0.015 Uiso 1 1 calc R
C3 C 0.7112(2) -0.1885(3) -0.01847(18) 0.0186(6) Uani 1 1 d .
H3A H 0.7618 -0.2407 0.0186 0.022 Uiso 1 1 calc R
H3B H 0.6545 -0.1659 0.0090 0.022 Uiso 1 1 calc R
C4 C 0.6650(3) -0.2587(3) -0.0953(2) 0.0262(7) Uani 1 1 d .
H4A H 0.6088 -0.2097 -0.1296 0.031 Uiso 1 1 calc R
H4B H 0.6331 -0.3349 -0.0811 0.031 Uiso 1 1 calc R
C5 C 0.7488(3) -0.2887(3) -0.1427(2) 0.0266(7) Uani 1 1 d .
H5A H 0.8014 -0.3442 -0.1105 0.032 Uiso 1 1 calc R
H5B H 0.7158 -0.3305 -0.1935 0.032 Uiso 1 1 calc R
C6 C 0.8027(3) -0.1737(3) -0.16185(19) 0.0242(7) Uani 1 1 d .
H6A H 0.7512 -0.1218 -0.1982 0.029 Uiso 1 1 calc R
H6B H 0.8587 -0.1953 -0.1903 0.029 Uiso 1 1 calc R
C7 C 0.8504(2) -0.1031(3) -0.08537(18) 0.0193(6) Uani 1 1 d .
H7A H 0.9068 -0.1518 -0.0513 0.023 Uiso 1 1 calc R
H7B H 0.8816 -0.0268 -0.0999 0.023 Uiso 1 1 calc R
C8 C 0.8884(2) -0.0599(3) 0.09703(17) 0.0176(6) Uani 1 1 d .
H8A H 0.9517 -0.0078 0.1092 0.021 Uiso 1 1 calc R
H8B H 0.9083 -0.1378 0.0754 0.021 Uiso 1 1 calc R
C9 C 0.8524(2) -0.0843(3) 0.17456(17) 0.0217(6) Uani 1 1 d .
H9A H 0.9119 -0.1158 0.2160 0.026 Uiso 1 1 calc R
H9B H 0.7965 -0.1467 0.1648 0.026 Uiso 1 1 calc R
C10 C 0.8108(3) 0.0318(3) 0.20510(18) 0.0230(6) Uani 1 1 d .
H10A H 0.7346 0.0383 0.1818 0.028 Uiso 1 1 calc R
H10B H 0.8207 0.0271 0.2645 0.028 Uiso 1 1 calc R
C11 C 0.8648(2) 0.1441(3) 0.18354(17) 0.0204(6) Uani 1 1 d .
H11A H 0.8571 0.2097 0.2217 0.025 Uiso 1 1 calc R
H11B H 0.9406 0.1268 0.1906 0.025 Uiso 1 1 calc R
C12 C 0.8271(2) 0.3223(2) 0.09033(16) 0.0126(5) Uani 1 1 d .
H12 H 0.7917 0.3403 0.0331 0.015 Uiso 1 1 calc R
C13 C 0.7680(2) 0.3933(3) 0.14364(16) 0.0166(5) Uani 1 1 d .
H13A H 0.8003 0.3784 0.2012 0.020 Uiso 1 1 calc R
H13B H 0.6941 0.3657 0.1333 0.020 Uiso 1 1 calc R
C14 C 0.7719(2) 0.5288(3) 0.12511(18) 0.0199(6) Uani 1 1 d .
H14A H 0.7372 0.5438 0.0680 0.024 Uiso 1 1 calc R
H14B H 0.7337 0.5750 0.1596 0.024 Uiso 1 1 calc R
C15 C 0.8849(2) 0.5718(3) 0.14040(19) 0.0236(6) Uani 1 1 d .
H15A H 0.9189 0.5593 0.1979 0.028 Uiso 1 1 calc R
H15B H 0.8865 0.6597 0.1286 0.028 Uiso 1 1 calc R
C16 C 0.9451(2) 0.5021(3) 0.08732(19) 0.0216(6) Uani 1 1 d .
H16A H 1.0192 0.5290 0.0996 0.026 Uiso 1 1 calc R
H16B H 0.9147 0.5204 0.0299 0.026 Uiso 1 1 calc R
C17 C 0.9404(2) 0.3652(2) 0.10140(17) 0.0161(6) Uani 1 1 d .
H17A H 0.9744 0.3218 0.0629 0.019 Uiso 1 1 calc R
H17B H 0.9793 0.3456 0.1568 0.019 Uiso 1 1 calc R
C18 C 0.5772(2) 0.2328(3) -0.01424(17) 0.0137(5) Uani 1 1 d .
H18 H 0.6271 0.2338 0.0357 0.016 Uiso 1 1 calc R
C19 C 0.56069(19) 0.1207(3) -0.05669(17) 0.0157(6) Uani 1 1 d .
H19 H 0.6010 0.0526 -0.0338 0.019 Uiso 1 1 calc R
C20 C 0.4825(2) 0.1033(3) -0.13632(19) 0.0296(7) Uani 1 1 d .
H20A H 0.4225 0.1589 -0.1383 0.036 Uiso 1 1 calc R
H20B H 0.4554 0.0191 -0.1391 0.036 Uiso 1 1 calc R
C21 C 0.5297(3) 0.1269(4) -0.2092(2) 0.0410(9) Uani 1 1 d .
H21A H 0.5576 0.0497 -0.2257 0.049 Uiso 1 1 calc R
H21B H 0.4735 0.1550 -0.2546 0.049 Uiso 1 1 calc R
C22 C 0.6163(3) 0.2200(3) -0.19361(17) 0.0265(7) Uani 1 1 d .
H22 H 0.6782 0.1993 -0.2114 0.032 Uiso 1 1 calc R
C23 C 0.6166(2) 0.3321(3) -0.15644(18) 0.0235(7) Uani 1 1 d .
H23 H 0.6787 0.3798 -0.1476 0.028 Uiso 1 1 calc R
C24 C 0.5217(3) 0.3815(3) -0.1294(2) 0.0341(8) Uani 1 1 d .
H24A H 0.4573 0.3482 -0.1648 0.041 Uiso 1 1 calc R
H24B H 0.5198 0.4709 -0.1357 0.041 Uiso 1 1 calc R
C25 C 0.5218(2) 0.3501(3) -0.04236(19) 0.0229(6) Uani 1 1 d .
H25A H 0.5562 0.4168 -0.0072 0.028 Uiso 1 1 calc R
H25B H 0.4484 0.3445 -0.0362 0.028 Uiso 1 1 calc R
N1 N 0.80768(16) -0.0004(2) 0.03486(13) 0.0117(4) Uani 1 1 d .
N2 N 0.82391(18) 0.1880(2) 0.10009(14) 0.0128(5) Uani 1 1 d .
Cl1 Cl 0.86191(5) 0.23542(7) -0.11345(4) 0.01926(14) Uani 1 1 d .
Ir1 Ir 0.703347(7) 0.200814(9) -0.070307(5) 0.00962(4) Uani 1 1 d .

loop_
_atom_site_aniso_label
_atom_site_aniso_U_11
_atom_site_aniso_U_22
_atom_site_aniso_U_33
_atom_site_aniso_U_23
_atom_site_aniso_U_13
_atom_site_aniso_U_12
C1 0.0080(11) 0.0104(13) 0.0131(12) 0.0013(10) 0.0031(9) -0.0009(9)
C2 0.0140(12) 0.0097(13) 0.0144(12) -0.0012(10) 0.0037(10) 0.0000(10)
C3 0.0223(15) 0.0145(15) 0.0213(15) -0.0043(11) 0.0097(12) -0.0060(11)
C4 0.0272(17) 0.0245(17) 0.0290(17) -0.0125(14) 0.0109(14) -0.0115(14)
C5 0.0294(17) 0.0245(18) 0.0265(17) -0.0125(13) 0.0078(14) -0.0028(13)
C6 0.0298(17) 0.0238(17) 0.0227(15) -0.0026(13) 0.0138(14) 0.0041(13)
C7 0.0183(13) 0.0154(14) 0.0276(15) -0.0024(12) 0.0123(12) -0.0001(11)
C8 0.0160(13) 0.0115(13) 0.0214(14) 0.0047(11) -0.0046(11) 0.0027(11)
C9 0.0274(15) 0.0149(15) 0.0187(14) 0.0043(12) -0.0042(12) -0.0019(12)
C10 0.0335(17) 0.0183(16) 0.0162(14) 0.0043(12) 0.0029(12) -0.0041(13)
C11 0.0307(16) 0.0117(14) 0.0129(13) 0.0021(11) -0.0082(12) -0.0023(12)
C12 0.0151(13) 0.0092(13) 0.0117(12) -0.0010(10) -0.0013(11) -0.0020(10)
C13 0.0147(12) 0.0187(14) 0.0158(13) -0.0006(12) 0.0023(10) -0.0006(11)
C14 0.0220(14) 0.0148(15) 0.0217(14) -0.0048(12) 0.0023(12) 0.0045(11)
C15 0.0264(15) 0.0114(15) 0.0302(16) -0.0036(12) 0.0003(13) -0.0012(12)
C16 0.0213(14) 0.0124(14) 0.0322(16) -0.0015(13) 0.0082(13) -0.0052(12)
C17 0.0143(13) 0.0122(14) 0.0215(14) -0.0019(11) 0.0031(11) -0.0009(10)
C18 0.0101(12) 0.0177(14) 0.0143(13) 0.0003(11) 0.0049(11) 0.0024(11)
C19 0.0065(11) 0.0182(15) 0.0226(14) -0.0013(12) 0.0035(10) -0.0013(10)
C20 0.0152(14) 0.0380(19) 0.0319(17) -0.0117(15) -0.0030(13) -0.0033(14)
C21 0.0314(19) 0.060(3) 0.0248(17) -0.0123(18) -0.0082(15) -0.0001(18)
C22 0.0240(16) 0.045(2) 0.0070(13) 0.0042(13) -0.0039(12) 0.0088(14)
C23 0.0198(15) 0.0305(18) 0.0199(15) 0.0161(13) 0.0034(12) 0.0115(13)
C24 0.0338(18) 0.034(2) 0.0382(19) 0.0161(16) 0.0152(16) 0.0209(15)
C25 0.0209(15) 0.0209(16) 0.0284(16) 0.0014(13) 0.0083(13) 0.0094(12)
N1 0.0106(10) 0.0092(11) 0.0137(11) 0.0004(9) -0.0010(8) 0.0004(8)
N2 0.0169(11) 0.0101(11) 0.0081(11) 0.0017(9) -0.0042(9) -0.0013(9)
Cl1 0.0164(3) 0.0225(4) 0.0211(3) 0.0058(3) 0.0091(3) 0.0001(3)
Ir1 0.00951(6) 0.01072(7) 0.00843(6) 0.00118(4) 0.00153(4) 0.00144(3)

loop_
_atom_type_symbol
_atom_type_description
_atom_type_scat_dispersion_real
_atom_type_scat_dispersion_imag
_atom_type_scat_source
C C 0.0033 0.0016 'International Tables Vol C Tables 4.2.6.8 and 6.1.1.4'
H H 0.0000 0.0000 'International Tables Vol C Tables 4.2.6.8 and 6.1.1.4'
N N 0.0061 0.0033 'International Tables Vol C Tables 4.2.6.8 and 6.1.1.4'
Cl Cl 0.1484 0.1585 'International Tables Vol C Tables 4.2.6.8 and 6.1.1.4'
Ir Ir -1.4442 7.9887 'International Tables Vol C Tables 4.2.6.8 and 6.1.1.4'

loop_
_geom_angle_atom_site_label_1
_geom_angle_atom_site_label_2
_geom_angle_atom_site_label_3
_geom_angle
N1 C1 N2 120.4(2)
N1 C1 Ir1 120.05(18)
N2 C1 Ir1 119.51(19)
N1 C2 C7 112.9(2)
N1 C2 C3 111.8(2)
C7 C2 C3 111.7(2)
C4 C3 C2 110.5(2)
C3 C4 C5 111.4(3)
C6 C5 C4 110.6(3)
C5 C6 C7 111.4(3)
C2 C7 C6 110.6(2)
N1 C8 C9 113.0(2)
C8 C9 C10 110.4(2)
C11 C10 C9 112.7(3)
N2 C11 C10 114.2(2)
N2 C12 C17 110.1(2)
N2 C12 C13 114.3(2)
C17 C12 C13 111.8(2)
C12 C13 C14 109.5(2)
C15 C14 C13 110.2(2)
C14 C15 C16 110.5(2)
C15 C16 C17 111.1(2)
C12 C17 C16 110.9(2)
C19 C18 C25 125.1(3)
C19 C18 Ir1 70.88(14)
C25 C18 Ir1 111.66(18)
C18 C19 C20 124.0(3)
C18 C19 Ir1 69.79(14)
C20 C19 Ir1 113.03(19)
C19 C20 C21 113.0(3)
C22 C21 C20 113.3(3)
C23 C22 C21 127.8(3)
C23 C22 Ir1 72.40(17)
C21 C22 Ir1 108.6(2)
C22 C23 C24 122.5(3)
C22 C23 Ir1 70.43(17)
C24 C23 Ir1 111.9(2)
C23 C24 C25 112.7(3)
C18 C25 C24 113.7(2)
C1 N1 C8 123.4(2)
C1 N1 C2 119.6(2)
C8 N1 C2 115.3(2)
C1 N2 C11 127.1(2)
C1 N2 C12 118.2(2)
C11 N2 C12 114.7(2)
C1 Ir1 C18 90.90(10)
C1 Ir1 C19 92.85(10)
C18 Ir1 C19 39.33(11)
C1 Ir1 C22 159.57(12)
C18 Ir1 C22 97.14(12)
C19 Ir1 C22 81.85(12)
C1 Ir1 C23 163.24(12)
C18 Ir1 C23 81.38(11)
C19 Ir1 C23 90.54(11)
C22 Ir1 C23 37.17(13)
C1 Ir1 Cl1 89.36(7)
C18 Ir1 Cl1 159.19(8)
C19 Ir1 Cl1 161.39(8)
C22 Ir1 Cl1 89.68(9)
C23 Ir1 Cl1 92.65(8)

loop_
_geom_bond_atom_site_label_1
_geom_bond_atom_site_label_2
_geom_bond_distance
C1 N1 1.345(3)
C1 N2 1.351(3)
C1 Ir1 2.072(3)
C2 N1 1.478(3)
C2 C7 1.525(4)
C2 C3 1.530(4)
C3 C4 1.523(4)
C4 C5 1.531(4)
C5 C6 1.519(4)
C6 C7 1.525(4)
C8 N1 1.473(3)
C8 C9 1.517(4)
C9 C10 1.524(4)
C10 C11 1.508(4)
C11 N2 1.482(3)
C12 N2 1.490(3)
C12 C17 1.525(4)
C12 C13 1.528(4)
C13 C14 1.529(4)
C14 C15 1.517(4)
C15 C16 1.527(4)
C16 C17 1.531(4)
C18 C19 1.422(4)
C18 C25 1.507(4)
C18 Ir1 2.106(2)
C19 C20 1.518(4)
C19 Ir1 2.120(2)
C20 C21 1.521(5)
C21 C22 1.507(5)
C22 C23 1.387(5)
C22 Ir1 2.163(3)
C23 C24 1.515(4)
C23 Ir1 2.188(3)
C24 C25 1.518(4)
Cl1 Ir1 2.3747(6)
